data_4344420
loop_
_publ_author_name
'Wang, Hai-Ying'
'Wu, Yue'
'Leong, Chanel F.'
'D'Alessandro, Deanna M'
'Zuo, Jing-Lin'

_publ_section_title
;
 Crystal Structures, Magnetic Properties, and Electrochemical Properties
 of Coordination Polymers Based on the Tetra(4-pyridyl)-tetrathiafulvalene
 Ligand.
;
_journal_issue 22
_journal_name_full 'Inorganic chemistry'
_journal_page_first 10766
_journal_page_last 10775
_journal_paper_doi 10.1021/acs.inorgchem.5b01803
_journal_volume 54
_journal_year 2015
_chemical_formula_sum 'C27 H16 Cl Mn N5 S4 Se'
_chemical_formula_weight 708.04
_chemical_name_systematic
; 
 ? 
;
_space_group_IT_number 19
_symmetry_cell_setting orthorhombic
_symmetry_space_group_name_Hall 'P 2ac 2ab'
_symmetry_space_group_name_H-M 'P 21 21 21'
_atom_sites_solution_hydrogens geom
_atom_sites_solution_primary direct
_atom_sites_solution_secondary difmap
_audit_creation_method SHELXL-97
_cell_angle_alpha 90.00
_cell_angle_beta 90.00
_cell_angle_gamma 90.00
_cell_formula_units_Z 4
_cell_length_a 9.74106(18)
_cell_length_b 14.7395(6)
_cell_length_c 31.8411(6)
_cell_measurement_reflns_used 11633
_cell_measurement_temperature 100.00(10)
_cell_measurement_theta_max 70.0900
_cell_measurement_theta_min 4.7240
_cell_volume 4571.7(2)
_computing_cell_refinement
;
CrysAlisPro, Agilent Technologies,
Version 1.171.37.34k (release 13-08-2014 CrysAlis171 .NET)
(compiled Aug 13 2014,16:31:05)
;
_computing_data_collection
;
CrysAlisPro, Agilent Technologies,
Version 1.171.37.34k (release 13-08-2014 CrysAlis171 .NET)
(compiled Aug 13 2014,16:31:05)
;
_computing_data_reduction
;
CrysAlisPro, Agilent Technologies,
Version 1.171.37.34k (release 13-08-2014 CrysAlis171 .NET)
(compiled Aug 13 2014,16:31:05)
;
_computing_structure_refinement 'SHELXL-97 (Sheldrick, 1997)'
_computing_structure_solution 'SHELXS-97 (Sheldrick, 1990)'
_diffrn_ambient_environment N~2~
_diffrn_ambient_temperature 100.00(10)
_diffrn_detector 'CCD plate'
_diffrn_detector_area_resol_mean 16.0793
_diffrn_detector_type Eos
_diffrn_measured_fraction_theta_full 0.991
_diffrn_measured_fraction_theta_max 0.991
_diffrn_measurement_device 'four-circle diffractometer'
_diffrn_measurement_device_type 'SuperNova, Dual, Cu at zero, Eos'
_diffrn_measurement_method '\w scans'
_diffrn_radiation_monochromator mirror
_diffrn_radiation_probe x-ray
_diffrn_radiation_type 'Cu K\a'
_diffrn_radiation_wavelength 1.54184
_diffrn_reflns_av_R_equivalents 0.1051
_diffrn_reflns_av_sigmaI/netI 0.0915
_diffrn_reflns_limit_h_max 11
_diffrn_reflns_limit_h_min -11
_diffrn_reflns_limit_k_max 17
_diffrn_reflns_limit_k_min -17
_diffrn_reflns_limit_l_max 28
_diffrn_reflns_limit_l_min -37
_diffrn_reflns_number 28649
_diffrn_reflns_theta_full 65.08
_diffrn_reflns_theta_max 65.08
_diffrn_reflns_theta_min 3.30
_diffrn_source 'sealed X-ray tube'
_diffrn_source_type 'SuperNova (Cu) X-ray Source'
_diffrn_standards_decay_% none
_diffrn_standards_interval_count 1.0000
_diffrn_standards_interval_time 7.3500
_diffrn_standards_number 32454
_exptl_absorpt_coefficient_mu 5.645
_exptl_absorpt_correction_T_max 1.00000
_exptl_absorpt_correction_T_min 0.44895
_exptl_absorpt_correction_type multi-scan
_exptl_absorpt_process_details
;
CrysAlisPro, Agilent Technologies,
Version 1.171.37.34k (release 13-08-2014 CrysAlis171 .NET)
(compiled Aug 13 2014,16:31:05)
Empirical absorption correction using spherical harmonics,
 implemented in SCALE3 ABSPACK scaling algorithm.
;
_exptl_crystal_colour red
_exptl_crystal_density_diffrn 1.029
_exptl_crystal_density_method 'not measured'
_exptl_crystal_description plate
_exptl_crystal_F_000 1412
_exptl_crystal_size_max 0.23
_exptl_crystal_size_mid 0.17
_exptl_crystal_size_min 0.01
_refine_diff_density_max 2.424
_refine_diff_density_min -0.998
_refine_diff_density_rms 0.181
_refine_ls_abs_structure_details 'Flack H D (1983), Acta Cryst. A39, 876-881'
_refine_ls_abs_structure_Flack 0.00
_refine_ls_extinction_method none
_refine_ls_goodness_of_fit_ref 1.253
_refine_ls_hydrogen_treatment constr
_refine_ls_matrix_type full
_refine_ls_number_parameters 349
_refine_ls_number_reflns 7685
_refine_ls_number_restraints 175
_refine_ls_restrained_S_all 1.350
_refine_ls_R_factor_all 0.1406
_refine_ls_R_factor_gt 0.1240
_refine_ls_shift/su_max 0.002
_refine_ls_shift/su_mean 0.000
_refine_ls_structure_factor_coef Fsqd
_refine_ls_weighting_details 'calc w=1/[\s^2^(Fo^2^)+(0.2000P)^2^+0.0000P] where P=(Fo^2^+2Fc^2^)/3'
_refine_ls_weighting_scheme calc
_refine_ls_wR_factor_gt 0.3181
_refine_ls_wR_factor_ref 0.3366
_reflns_number_gt 5804
_reflns_number_total 7685
_reflns_threshold_expression >2sigma(I)
_cod_data_source_file ic5b01803_si_002.cif
_cod_data_source_block 6
_cod_depositor_comments 'Adding full bibliography for 4344415--4344421.cif.'
_cod_database_code 4344420

loop_
_symmetry_equiv_pos_as_xyz
'x, y, z'
'-x+1/2, -y, z+1/2'
'x+1/2, -y+1/2, -z'
'-x, y+1/2, -z+1/2'

loop_
_atom_site_label
_atom_site_type_symbol
_atom_site_fract_x
_atom_site_fract_y
_atom_site_fract_z
_atom_site_U_iso_or_equiv
_atom_site_adp_type
_atom_site_occupancy
_atom_site_symmetry_multiplicity
_atom_site_calc_flag
_atom_site_refinement_flags
C1 C 0.5881(12) 0.0840(9) 0.2423(4) 0.031(3) Uani 1 1 d U
H1 H 0.6436 0.1263 0.2557 0.037 Uiso 1 1 calc R
C2 C 0.5027(12) 0.1171(10) 0.2058(4) 0.038(3) Uani 1 1 d U
H2 H 0.5087 0.1745 0.1938 0.046 Uiso 1 1 calc R
C3 C 0.4167(11) 0.0512(9) 0.1932(4) 0.031(3) Uani 1 1 d U
C4 C 0.4107(11) -0.0340(8) 0.2089(3) 0.027(2) Uani 1 1 d U
H4 H 0.3446 -0.0739 0.1987 0.032 Uiso 1 1 calc R
C5 C 0.5009(12) -0.0636(8) 0.2399(4) 0.028(2) Uani 1 1 d U
H5 H 0.5005 -0.1237 0.2488 0.033 Uiso 1 1 calc R
C6 C 0.3263(11) 0.0741(8) 0.1572(3) 0.022(2) Uani 1 1 d .
C7 C 0.1952(13) 0.0588(10) 0.1543(5) 0.041(3) Uani 1 1 d U
C8 C 0.2408(11) 0.1180(8) 0.0820(3) 0.028(2) Uani 1 1 d U
C9 C 0.2564(12) 0.1290(8) 0.0392(3) 0.025(2) Uani 1 1 d U
C10 C 0.3178(11) 0.1145(10) -0.0382(4) 0.033(3) Uani 1 1 d .
C11 C 0.1785(12) 0.1144(10) -0.0364(3) 0.035(3) Uani 1 1 d DU
C12 C 0.4049(14) 0.1069(9) -0.0740(4) 0.034(3) Uani 1 1 d U
C13 C 0.5134(12) 0.1668(10) -0.0858(4) 0.035(3) Uani 1 1 d U
H13 H 0.5298 0.2192 -0.0704 0.042 Uiso 1 1 calc R
C14 C 0.5937(13) 0.1465(8) -0.1200(5) 0.039(3) Uani 1 1 d U
H14 H 0.6595 0.1888 -0.1280 0.047 Uiso 1 1 calc R
C15 C 0.4981(14) 0.0125(11) -0.1331(4) 0.044(4) Uani 1 1 d .
H15 H 0.4972 -0.0410 -0.1486 0.053 Uiso 1 1 calc R
C16 C 0.4058(12) 0.0258(8) -0.1008(3) 0.029(2) Uani 1 1 d U
H16 H 0.3408 -0.0191 -0.0957 0.035 Uiso 1 1 calc R
C17 C 0.0060(11) 0.1231(9) -0.1424(4) 0.028(2) Uani 1 1 d U
H17 H 0.0095 0.1604 -0.1659 0.033 Uiso 1 1 calc R
C18 C 0.1070(12) 0.1418(8) -0.1116(3) 0.029(2) Uani 1 1 d U
H18 H 0.1747 0.1859 -0.1143 0.035 Uiso 1 1 calc R
C19 C 0.0921(9) 0.0854(7) -0.0763(3) 0.0153(19) Uani 1 1 d DU
C20 C -0.0169(14) 0.0223(11) -0.0697(5) 0.046(3) Uani 1 1 d U
H20 H -0.0320 -0.0075 -0.0444 0.055 Uiso 1 1 calc R
C21 C -0.0934(13) 0.0109(9) -0.1032(4) 0.036(2) Uani 1 1 d U
H21 H -0.1582 -0.0354 -0.1019 0.044 Uiso 1 1 calc R
C22 C 0.0162(13) 0.0561(9) 0.2575(4) 0.033(3) Uani 1 1 d U
H22 H 0.0168 0.0893 0.2823 0.040 Uiso 1 1 calc R
C23 C 0.1039(12) 0.0769(10) 0.2310(4) 0.039(3) Uani 1 1 d .
H23 H 0.1700 0.1206 0.2369 0.047 Uiso 1 1 calc R
C24 C 0.1009(11) 0.0309(7) 0.1902(3) 0.021(2) Uani 1 1 d U
C25 C -0.0087(13) -0.0429(10) 0.1846(5) 0.042(3) Uani 1 1 d .
H25 H -0.0193 -0.0761 0.1600 0.051 Uiso 1 1 calc R
C26 C -0.0888(12) -0.0553(10) 0.2190(4) 0.036(3) Uani 1 1 d .
H26 H -0.1538 -0.1009 0.2158 0.043 Uiso 1 1 calc R
C27 C 0.7723(12) 0.1716(10) 0.3346(4) 0.036(2) Uani 1 1 d .
Cl1 Cl 0.7319(2) -0.2036(2) 0.28689(9) 0.0338(7) Uani 1 1 d U
Mn1 Mn 0.75213(18) -0.04205(14) 0.30596(4) 0.0293(5) Uani 1 1 d U
N1 N 0.5907(10) -0.0020(8) 0.2570(4) 0.040(3) Uani 1 1 d U
N2 N -0.0926(12) -0.0177(8) 0.2540(3) 0.041(3) Uani 1 1 d U
N3 N 0.7759(9) 0.0989(6) 0.3273(3) 0.0222(19) Uani 1 1 d U
N4 N 0.5844(11) 0.0750(8) -0.1413(3) 0.034(2) Uani 1 1 d U
N5 N -0.0882(10) 0.0639(8) -0.1431(3) 0.033(2) Uani 1 1 d U
S1 S 0.0958(3) 0.1242(2) 0.00973(8) 0.0320(7) Uani 1 1 d U
S2 S 0.3944(3) 0.1530(3) 0.00925(9) 0.0371(8) Uani 1 1 d .
S3 S 0.0982(3) 0.0921(2) 0.10945(8) 0.0357(8) Uani 1 1 d .
S4 S 0.3949(3) 0.1263(2) 0.11235(8) 0.0327(7) Uani 1 1 d .
Se1 Se 0.7308(5) 0.27525(18) 0.36648(10) 0.1298(14) Uani 1 1 d G

loop_
_atom_site_aniso_label
_atom_site_aniso_U_11
_atom_site_aniso_U_22
_atom_site_aniso_U_33
_atom_site_aniso_U_23
_atom_site_aniso_U_13
_atom_site_aniso_U_12
C1 0.018(4) 0.044(5) 0.032(4) 0.001(4) -0.004(4) -0.006(4)
C2 0.025(4) 0.056(5) 0.034(5) 0.000(4) -0.006(4) -0.012(4)
C3 0.016(4) 0.044(5) 0.035(5) 0.000(4) -0.007(4) 0.000(4)
C4 0.024(4) 0.041(4) 0.015(4) 0.004(3) -0.013(3) -0.005(4)
C5 0.025(4) 0.038(4) 0.020(4) 0.001(4) -0.005(3) -0.003(4)
C6 0.023(6) 0.033(6) 0.011(5) 0.004(4) -0.010(4) 0.008(4)
C7 0.027(5) 0.058(5) 0.039(5) -0.002(4) -0.015(4) 0.004(4)
C8 0.016(4) 0.046(4) 0.021(4) 0.004(4) -0.007(4) 0.001(4)
C9 0.022(4) 0.039(4) 0.014(4) 0.003(3) -0.013(4) 0.003(4)
C10 0.008(5) 0.074(9) 0.018(6) -0.005(6) 0.007(4) 0.003(5)
C11 0.030(4) 0.053(5) 0.021(5) -0.002(4) 0.003(4) -0.004(4)
C12 0.039(5) 0.043(5) 0.020(4) 0.004(4) -0.001(4) -0.007(4)
C13 0.027(4) 0.055(5) 0.022(4) 0.001(4) 0.011(4) 0.000(4)
C14 0.027(4) 0.036(5) 0.054(5) 0.001(4) 0.017(4) 0.002(4)
C15 0.040(7) 0.086(11) 0.006(5) -0.005(6) -0.007(5) -0.012(7)
C16 0.031(4) 0.038(4) 0.019(4) -0.003(3) -0.014(4) 0.000(4)
C17 0.022(4) 0.045(5) 0.015(4) 0.007(4) -0.003(3) 0.000(4)
C18 0.032(4) 0.041(4) 0.013(4) 0.006(3) 0.001(4) -0.006(4)
C19 0.010(3) 0.029(3) 0.007(3) 0.004(3) 0.004(3) 0.004(3)
C20 0.034(5) 0.069(6) 0.035(5) -0.005(4) -0.003(4) -0.010(4)
C21 0.027(4) 0.062(4) 0.020(3) 0.006(3) -0.019(3) -0.003(3)
C22 0.035(5) 0.039(5) 0.025(4) -0.003(4) 0.009(4) -0.004(4)
C23 0.012(5) 0.071(9) 0.035(7) -0.011(6) -0.002(5) -0.003(6)
C24 0.020(4) 0.036(4) 0.006(4) -0.009(3) -0.004(3) -0.005(4)
C25 0.031(7) 0.051(8) 0.045(8) 0.006(7) 0.011(6) -0.005(6)
C26 0.023(6) 0.062(8) 0.023(6) -0.012(6) 0.005(5) -0.001(6)
C27 0.027(4) 0.062(4) 0.020(3) 0.006(3) -0.019(3) -0.003(3)
Cl1 0.0097(11) 0.0611(16) 0.0307(13) 0.0035(12) 0.0081(10) -0.0012(11)
Mn1 0.0065(7) 0.0755(13) 0.0057(7) 0.0040(7) 0.0022(7) -0.0027(9)
N1 0.018(4) 0.059(5) 0.044(5) -0.004(4) -0.018(4) -0.010(4)
N2 0.038(4) 0.059(5) 0.025(4) 0.011(4) -0.019(4) -0.001(4)
N3 0.020(4) 0.038(4) 0.009(3) 0.005(3) -0.003(3) 0.000(3)
N4 0.028(4) 0.053(4) 0.020(4) -0.001(3) 0.003(3) -0.006(4)
N5 0.027(4) 0.055(5) 0.017(4) 0.000(3) 0.009(3) 0.001(4)
S1 0.0172(12) 0.0724(18) 0.0064(11) -0.0039(11) -0.0036(10) 0.0018(13)
S2 0.0125(12) 0.090(2) 0.0086(12) 0.0046(13) -0.0038(10) -0.0056(14)
S3 0.0167(13) 0.079(2) 0.0119(13) -0.0004(13) -0.0051(10) 0.0000(14)
S4 0.0108(12) 0.081(2) 0.0066(12) 0.0021(12) -0.0030(10) -0.0025(13)
Se1 0.221(4) 0.0632(14) 0.105(2) -0.0216(13) -0.002(3) 0.031(2)

loop_
_atom_type_symbol
_atom_type_description
_atom_type_scat_dispersion_real
_atom_type_scat_dispersion_imag
_atom_type_scat_source
C C 0.0181 0.0091 'International Tables Vol C Tables 4.2.6.8 and 6.1.1.4'
H H 0.0000 0.0000 'International Tables Vol C Tables 4.2.6.8 and 6.1.1.4'
Cl Cl 0.3639 0.7018 'International Tables Vol C Tables 4.2.6.8 and 6.1.1.4'
Mn Mn -0.5299 2.8052 'International Tables Vol C Tables 4.2.6.8 and 6.1.1.4'
N N 0.0311 0.0180 'International Tables Vol C Tables 4.2.6.8 and 6.1.1.4'
S S 0.3331 0.5567 'International Tables Vol C Tables 4.2.6.8 and 6.1.1.4'
Se Se -0.7943 1.1372 'International Tables Vol C Tables 4.2.6.8 and 6.1.1.4'

loop_
_geom_angle_atom_site_label_1
_geom_angle_atom_site_label_2
_geom_angle_atom_site_label_3
_geom_angle
_geom_angle_site_symmetry_1
_geom_angle_site_symmetry_3
N1 C1 C2 125.5(11) . .
N1 C1 H1 117.3 . .
C2 C1 H1 117.3 . .
C3 C2 C1 109.8(12) . .
C3 C2 H2 125.1 . .
C1 C2 H2 125.1 . .
C2 C3 C4 126.0(11) . .
C2 C3 C6 115.8(11) . .
C4 C3 C6 118.1(10) . .
C3 C4 C5 121.7(11) . .
C3 C4 H4 119.1 . .
C5 C4 H4 119.1 . .
N1 C5 C4 118.5(11) . .
N1 C5 H5 120.8 . .
C4 C5 H5 120.8 . .
C7 C6 C3 126.7(12) . .
C7 C6 S4 113.1(10) . .
C3 C6 S4 120.1(8) . .
C6 C7 C24 125.9(12) . .
C6 C7 S3 122.0(12) . .
C24 C7 S3 110.8(8) . .
C9 C8 S3 128.9(9) . .
C9 C8 S4 115.6(9) . .
S3 C8 S4 115.4(6) . .
C8 C9 S2 132.1(9) . .
C8 C9 S1 114.1(9) . .
S2 C9 S1 113.6(5) . .
C11 C10 C12 128.9(12) . .
C11 C10 S2 112.6(9) . .
C12 C10 S2 117.0(9) . .
C10 C11 C19 119.9(11) . .
C10 C11 S1 121.0(9) . .
C19 C11 S1 118.0(8) . .
C10 C12 C13 127.1(12) . .
C10 C12 C16 122.2(12) . .
C13 C12 C16 110.2(11) . .
C14 C13 C12 119.7(12) . .
C14 C13 H13 120.1 . .
C12 C13 H13 120.1 . .
N4 C14 C13 124.7(12) . .
N4 C14 H14 117.7 . .
C13 C14 H14 117.7 . .
N4 C15 C16 118.7(13) . .
N4 C15 H15 120.6 . .
C16 C15 H15 120.6 . .
C15 C16 C12 123.5(12) . .
C15 C16 H16 118.2 . .
C12 C16 H16 118.2 . .
N5 C17 C18 130.5(11) . .
N5 C17 H17 114.7 . .
C18 C17 H17 114.7 . .
C19 C18 C17 111.5(10) . .
C19 C18 H18 124.2 . .
C17 C18 H18 124.2 . .
C18 C19 C20 125.5(10) . .
C18 C19 C11 115.2(9) . .
C20 C19 C11 117.0(10) . .
C21 C20 C19 112.8(13) . .
C21 C20 H20 123.6 . .
C19 C20 H20 123.6 . .
C20 C21 N5 127.2(13) . .
C20 C21 H21 116.4 . .
N5 C21 H21 116.4 . .
C23 C22 N2 127.5(12) . .
C23 C22 H22 116.3 . .
N2 C22 H22 116.3 . .
C22 C23 C24 118.3(12) . .
C22 C23 H23 120.8 . .
C24 C23 H23 120.8 . .
C23 C24 C7 121.9(10) . .
C23 C24 C25 116.4(10) . .
C7 C24 C25 121.6(10) . .
C26 C25 C24 113.6(13) . .
C26 C25 H25 123.2 . .
C24 C25 H25 123.2 . .
N2 C26 C25 132.9(14) . .
N2 C26 H26 113.6 . .
C25 C26 H26 113.6 . .
N3 C27 Se1 156.3(11) . .
N3 Mn1 N2 90.4(4) . 1_655
N3 Mn1 N1 92.3(4) . .
N2 Mn1 N1 85.5(4) 1_655 .
N3 Mn1 N5 89.3(4) . 2
N2 Mn1 N5 177.7(4) 1_655 2
N1 Mn1 N5 92.2(4) . 2
N3 Mn1 N4 84.4(4) . 2_655
N2 Mn1 N4 95.8(4) 1_655 2_655
N1 Mn1 N4 176.5(4) . 2_655
N5 Mn1 N4 86.5(3) 2 2_655
N3 Mn1 Cl1 175.9(2) . .
N2 Mn1 Cl1 91.5(3) 1_655 .
N1 Mn1 Cl1 91.5(3) . .
N5 Mn1 Cl1 89.0(3) 2 .
N4 Mn1 Cl1 91.7(3) 2_655 .
C1 N1 C5 118.1(11) . .
C1 N1 Mn1 119.4(8) . .
C5 N1 Mn1 122.5(9) . .
C26 N2 C22 111.2(11) . .
C26 N2 Mn1 127.0(10) . 1_455
C22 N2 Mn1 121.6(8) . 1_455
C27 N3 Mn1 170.1(9) . .
C14 N4 C15 122.9(12) . .
C14 N4 Mn1 120.5(9) . 2_654
C15 N4 Mn1 116.2(9) . 2_654
C17 N5 C21 111.7(10) . .
C17 N5 Mn1 127.8(8) . 2_554
C21 N5 Mn1 120.2(8) . 2_554
C11 S1 C9 92.4(5) . .
C9 S2 C10 94.5(5) . .
C8 S3 C7 92.3(6) . .
C6 S4 C8 95.1(5) . .

loop_
_geom_bond_atom_site_label_1
_geom_bond_atom_site_label_2
_geom_bond_distance
_geom_bond_site_symmetry_2
C1 N1 1.352(17) .
C1 C2 1.511(17) .
C1 H1 0.9300 .
C2 C3 1.343(17) .
C2 H2 0.9300 .
C3 C4 1.354(17) .
C3 C6 1.484(15) .
C4 C5 1.392(15) .
C4 H4 0.9300 .
C5 N1 1.374(15) .
C5 H5 0.9300 .
C6 C7 1.299(17) .
C6 S4 1.754(11) .
C7 C24 1.524(18) .
C7 S3 1.782(13) .
C8 C9 1.383(15) .
C8 S3 1.685(11) .
C8 S4 1.789(10) .
C9 S2 1.685(12) .
C9 S1 1.826(10) .
C10 C11 1.357(15) .
C10 C12 1.424(17) .
C10 S2 1.779(12) .
C11 C19 1.583(9) .
C11 S1 1.683(12) .
C12 C13 1.427(18) .
C12 C16 1.470(17) .
C13 C14 1.374(17) .
C13 H13 0.9300 .
C14 N4 1.257(17) .
C14 H14 0.9300 .
C15 N4 1.274(18) .
C15 C16 1.379(18) .
C15 H15 0.9300 .
C16 H16 0.9300 .
C17 N5 1.267(16) .
C17 C18 1.417(16) .
C17 H17 0.9300 .
C18 C19 1.404(14) .
C18 H18 0.9300 .
C19 C20 1.427(17) .
C20 C21 1.311(18) .
C20 H20 0.9300 .
C21 N5 1.494(15) .
C21 H21 0.9300 .
C22 C23 1.238(18) .
C22 N2 1.522(17) .
C22 H22 0.9300 .
C23 C24 1.465(16) .
C23 H23 0.9300 .
C24 C25 1.536(17) .
C25 C26 1.356(18) .
C25 H25 0.9300 .
C26 N2 1.245(16) .
C26 H26 0.9300 .
C27 N3 1.098(16) .
C27 Se1 1.878(15) .
Cl1 Mn1 2.465(4) .
Mn1 N3 2.198(10) .
Mn1 N2 2.270(12) 1_655
Mn1 N1 2.291(10) .
Mn1 N5 2.298(11) 2
Mn1 N4 2.364(10) 2_655
N2 Mn1 2.270(12) 1_455
N4 Mn1 2.364(10) 2_654
N5 Mn1 2.298(11) 2_554

loop_
_geom_torsion_atom_site_label_1
_geom_torsion_atom_site_label_2
_geom_torsion_atom_site_label_3
_geom_torsion_atom_site_label_4
_geom_torsion
_geom_torsion_site_symmetry_1
_geom_torsion_site_symmetry_4
N1 C1 C2 C3 7.5(18) . .
C1 C2 C3 C4 -3.2(19) . .
C1 C2 C3 C6 -179.8(10) . .
C2 C3 C4 C5 -3(2) . .
C6 C3 C4 C5 173.8(11) . .
C3 C4 C5 N1 5.2(18) . .
C2 C3 C6 C7 -133.6(15) . .
C4 C3 C6 C7 49.6(19) . .
C2 C3 C6 S4 47.0(15) . .
C4 C3 C6 S4 -129.8(11) . .
C3 C6 C7 C24 13(2) . .
S4 C6 C7 C24 -168.0(11) . .
C3 C6 C7 S3 178.7(10) . .
S4 C6 C7 S3 -1.9(16) . .
S3 C8 C9 S2 -178.8(8) . .
S4 C8 C9 S2 -2.6(16) . .
S3 C8 C9 S1 5.9(15) . .
S4 C8 C9 S1 -177.8(6) . .
C12 C10 C11 C19 12(3) . .
S2 C10 C11 C19 177.9(9) . .
C12 C10 C11 S1 180.0(11) . .
S2 C10 C11 S1 -14.4(19) . .
C11 C10 C12 C13 126.9(18) . .
S2 C10 C12 C13 -38.2(18) . .
C11 C10 C12 C16 -62(2) . .
S2 C10 C12 C16 132.4(11) . .
C10 C12 C13 C14 175.9(13) . .
C16 C12 C13 C14 4.4(17) . .
C12 C13 C14 N4 -4(2) . .
N4 C15 C16 C12 -2.5(19) . .
C10 C12 C16 C15 -173.4(12) . .
C13 C12 C16 C15 -1.4(17) . .
N5 C17 C18 C19 -2.4(19) . .
C17 C18 C19 C20 -5.3(16) . .
C17 C18 C19 C11 -167.5(10) . .
C10 C11 C19 C18 -63.5(17) . .
S1 C11 C19 C18 128.5(10) . .
C10 C11 C19 C20 132.7(15) . .
S1 C11 C19 C20 -35.3(15) . .
C18 C19 C20 C21 10.1(19) . .
C11 C19 C20 C21 172.0(12) . .
C19 C20 C21 N5 -8(2) . .
N2 C22 C23 C24 4(2) . .
C22 C23 C24 C7 173.7(13) . .
C22 C23 C24 C25 -2.6(18) . .
C6 C7 C24 C23 47(2) . .
S3 C7 C24 C23 -120.8(11) . .
C6 C7 C24 C25 -137.3(15) . .
S3 C7 C24 C25 55.3(15) . .
C23 C24 C25 C26 0.0(17) . .
C7 C24 C25 C26 -176.3(12) . .
C24 C25 C26 N2 1(2) . .
C2 C1 N1 C5 -5.4(19) . .
C2 C1 N1 Mn1 170.5(9) . .
C4 C5 N1 C1 -1.2(18) . .
C4 C5 N1 Mn1 -176.9(8) . .
N3 Mn1 N1 C1 24.0(10) . .
N2 Mn1 N1 C1 -66.2(10) 1_655 .
N5 Mn1 N1 C1 113.3(10) 2 .
N4 Mn1 N1 C1 45(7) 2_655 .
Cl1 Mn1 N1 C1 -157.6(10) . .
N3 Mn1 N1 C5 -160.3(10) . .
N2 Mn1 N1 C5 109.5(10) 1_655 .
N5 Mn1 N1 C5 -71.0(10) 2 .
N4 Mn1 N1 C5 -139(6) 2_655 .
Cl1 Mn1 N1 C5 18.1(10) . .
C25 C26 N2 C22 0(2) . .
C25 C26 N2 Mn1 174.8(12) . 1_455
C23 C22 N2 C26 -3(2) . .
C23 C22 N2 Mn1 -178.3(12) . 1_455
Se1 C27 N3 Mn1 99(6) . .
N2 Mn1 N3 C27 95(6) 1_655 .
N1 Mn1 N3 C27 9(6) . .
N5 Mn1 N3 C27 -83(6) 2 .
N4 Mn1 N3 C27 -169(6) 2_655 .
Cl1 Mn1 N3 C27 -148(5) . .
C13 C14 N4 C15 0(2) . .
C13 C14 N4 Mn1 -172.4(10) . 2_654
C16 C15 N4 C14 3(2) . .
C16 C15 N4 Mn1 176.0(9) . 2_654
C18 C17 N5 C21 3.9(19) . .
C18 C17 N5 Mn1 177.8(10) . 2_554
C20 C21 N5 C17 2(2) . .
C20 C21 N5 Mn1 -172.2(12) . 2_554
C10 C11 S1 C9 -1.0(15) . .
C19 C11 S1 C9 166.9(10) . .
C8 C9 S1 C11 -166.8(9) . .
S2 C9 S1 C11 17.1(8) . .
C8 C9 S2 C10 161.7(12) . .
S1 C9 S2 C10 -23.0(8) . .
C11 C10 S2 C9 22.3(13) . .
C12 C10 S2 C9 -170.1(11) . .
C9 C8 S3 C7 162.2(12) . .
S4 C8 S3 C7 -14.0(8) . .
C6 C7 S3 C8 10.0(14) . .
C24 C7 S3 C8 178.0(10) . .
C7 C6 S4 C8 -6.8(11) . .
C3 C6 S4 C8 172.6(10) . .
C9 C8 S4 C6 -162.8(9) . .
S3 C8 S4 C6 13.9(8) . .

loop_
_platon_squeeze_void_nr
_platon_squeeze_void_average_x
_platon_squeeze_void_average_y
_platon_squeeze_void_average_z
_platon_squeeze_void_volume
_platon_squeeze_void_count_electrons
_platon_squeeze_void_content
1 0.237 0.613 -0.013 2234 1757 ' '
